data_7018232
loop_
_publ_author_name
'Knight, Fergus R.'
'Athukorala Arachchige, Kasun S.'
'Randall, Rebecca A. M.'
'B\"uhl, Michael'
'Slawin, Alexandra M. Z.'
'Woollins, J. Derek'

_publ_section_title
;
 Exploring hypervalency and three-centre, four-electron bonding
 interactions: Reactions of acenaphthene chalcogen donors and dihalogen
 acceptors.
;
_journal_issue 11
_journal_name_full 'Dalton transactions (Cambridge, England : 2003)'
_journal_page_first 3154
_journal_page_last 3165
_journal_paper_doi 10.1039/c2dt12031c
_journal_volume 41
_journal_year 2012
_chemical_formula_moiety 'C24 H18 Br2 S Te'
_chemical_formula_sum 'C24 H18 Br2 S Te'
_chemical_formula_weight 625.87
_space_group_IT_number 14
_symmetry_cell_setting monoclinic
_symmetry_Int_Tables_number 14
_symmetry_space_group_name_Hall '-P 2yn'
_symmetry_space_group_name_H-M 'P 1 21/n 1'
_atom_sites_solution_hydrogens geom
_atom_sites_solution_primary direct
_atom_sites_solution_secondary difmap
_cell_angle_alpha 90.0000
_cell_angle_beta 112.682(8)
_cell_angle_gamma 90.0000
_cell_formula_units_Z 4
_cell_length_a 12.516(5)
_cell_length_b 12.616(5)
_cell_length_c 14.436(6)
_cell_measurement_reflns_used 6951
_cell_measurement_temperature 125
_cell_measurement_theta_max 26.37
_cell_measurement_theta_min 1.61
_cell_volume 2103.2(15)
_computing_cell_refinement 'CrystalClear-SM Expert 2.0 r5'
_computing_data_collection 'CrystalClear-SM Expert 2.0 r5 (Rigaku, 2010)'
_computing_data_reduction 'CrystalClear-SM Expert 2.0 r5'
_computing_molecular_graphics 'CrystalStructure 4.0'
_computing_publication_material 'CrystalStructure 4.0 (Rigaku, 2010)'
_computing_structure_refinement 'SHELXL97 (Sheldrick, 2008)'
_computing_structure_solution SIR97
_diffrn_ambient_temperature 125
_diffrn_detector_area_resol_mean 29.257
_diffrn_measured_fraction_theta_full 0.998
_diffrn_measured_fraction_theta_max 0.998
_diffrn_measurement_device_type 'Rigaku Saturn70'
_diffrn_measurement_method \w
_diffrn_radiation_type 'Mo K\a'
_diffrn_radiation_wavelength 0.71075
_diffrn_reflns_av_R_equivalents 0.1181
_diffrn_reflns_limit_h_max 14
_diffrn_reflns_limit_h_min -14
_diffrn_reflns_limit_k_max 14
_diffrn_reflns_limit_k_min -14
_diffrn_reflns_limit_l_max 16
_diffrn_reflns_limit_l_min -17
_diffrn_reflns_number 15439
_diffrn_reflns_theta_full 25.00
_diffrn_reflns_theta_max 25.00
_diffrn_standards_number 0
_exptl_absorpt_coefficient_mu 5.333
_exptl_absorpt_correction_T_max 0.852
_exptl_absorpt_correction_T_min 0.425
_exptl_absorpt_correction_type multi-scan
_exptl_absorpt_process_details 'REQAB (Rigaku, 1998)'
_exptl_crystal_colour paleYellow
_exptl_crystal_density_diffrn 1.977
_exptl_crystal_density_method 'not measured'
_exptl_crystal_description chunk
_exptl_crystal_F_000 1200.00
_exptl_crystal_size_max 0.150
_exptl_crystal_size_mid 0.120
_exptl_crystal_size_min 0.030
_refine_diff_density_max 2.000
_refine_diff_density_min -2.240
_refine_ls_extinction_method none
_refine_ls_goodness_of_fit_ref 1.340
_refine_ls_hydrogen_treatment constr
_refine_ls_number_parameters 253
_refine_ls_number_reflns 3692
_refine_ls_number_restraints 12
_refine_ls_R_factor_all 0.1251
_refine_ls_R_factor_gt 0.0950
_refine_ls_shift/su_max 0.000
_refine_ls_structure_factor_coef Fsqd
_refine_ls_weighting_details 'w = 1/[\s^2^(Fo^2^)+(0.1143P)^2^+31.5372P] where P=(Fo^2^+2Fc^2^)/3'
_refine_ls_weighting_scheme calc
_refine_ls_wR_factor_ref 0.2857
_reflns_number_gt 3138
_reflns_number_total 3693
_reflns_threshold_expression F^2^>2.0\s(F^2^)
_cod_data_source_file c2dt12031c.txt
_cod_data_source_block Ferg110-3
_cod_original_cell_volume 2103.0(14)
_cod_database_code 7018232

loop_
_symmetry_equiv_pos_site_id
_symmetry_equiv_pos_as_xyz
1 +X,+Y,+Z
2 1/2-X,1/2+Y,1/2-Z
3 -X,-Y,-Z
4 1/2+X,1/2-Y,1/2+Z

loop_
_atom_site_label
_atom_site_type_symbol
_atom_site_fract_x
_atom_site_fract_y
_atom_site_fract_z
_atom_site_U_iso_or_equiv
_atom_site_adp_type
_atom_site_occupancy
_atom_site_symmetry_multiplicity
_atom_site_calc_flag
_atom_site_refinement_flags
Te1 Te 0.64934(6) 0.03009(6) 0.96766(5) 0.0208(2) Uani 1.0 4 d .
Br1 Br 0.55990(10) 0.22579(10) 0.94092(9) 0.0275(4) Uani 1.0 4 d .
Br2 Br 0.73336(11) -0.16740(10) 0.97870(9) 0.0298(4) Uani 1.0 4 d .
S1 S 0.4495(3) -0.1167(3) 0.8133(2) 0.0227(8) Uani 1.0 4 d .
C1 C 0.6667(10) 0.0444(10) 0.8249(9) 0.022(3) Uani 1.0 4 d .
C2 C 0.7465(10) 0.1170(10) 0.8229(10) 0.027(4) Uani 1.0 4 d .
C3 C 0.7797(11) 0.1289(11) 0.7397(10) 0.031(4) Uani 1.0 4 d .
C4 C 0.7317(11) 0.0543(11) 0.6628(10) 0.029(4) Uani 1.0 4 d .
C5 C 0.6531(11) -0.0200(10) 0.6652(10) 0.026(4) Uani 1.0 4 d .
C6 C 0.6154(9) -0.0851(9) 0.5818(9) 0.0197(8) Uani 1.0 4 d .
C7 C 0.5348(10) -0.1668(11) 0.5716(9) 0.026(4) Uani 1.0 4 d .
C8 C 0.4908(11) -0.1728(10) 0.6476(9) 0.027(4) Uani 1.0 4 d .
C9 C 0.5257(10) -0.1039(10) 0.7289(9) 0.024(3) Uani 1.0 4 d .
C10 C 0.6102(10) -0.0278(9) 0.7437(9) 0.022(3) Uani 1.0 4 d .
C11 C 0.7575(11) 0.0364(11) 0.5681(10) 0.030(4) Uani 1.0 4 d .
C12 C 0.6789(10) -0.0572(10) 0.5169(9) 0.025(4) Uani 1.0 4 d .
C13 C 0.8181(9) 0.0944(9) 1.0608(8) 0.0159(8) Uani 1.0 4 d .
C14 C 0.8217(12) 0.1881(11) 1.1136(10) 0.033(4) Uani 1.0 4 d .
C15 C 0.9319(11) 0.2256(11) 1.1778(10) 0.030(4) Uani 1.0 4 d .
C16 C 1.0314(11) 0.1729(11) 1.1842(10) 0.032(4) Uani 1.0 4 d .
C17 C 1.0257(12) 0.0816(12) 1.1347(11) 0.036(4) Uani 1.0 4 d .
C18 C 0.9209(11) 0.0392(11) 1.0687(10) 0.031(4) Uani 1.0 4 d .
C19 C 0.3171(9) -0.0446(9) 0.7476(8) 0.017(3) Uani 1.0 4 d .
C20 C 0.3042(10) 0.0572(11) 0.7784(10) 0.026(4) Uani 1.0 4 d .
C21 C 0.2005(10) 0.1114(11) 0.7335(10) 0.027(4) Uani 1.0 4 d .
C22 C 0.1083(11) 0.0653(11) 0.6536(10) 0.029(4) Uani 1.0 4 d .
C23 C 0.1229(11) -0.0361(10) 0.6237(10) 0.028(4) Uani 1.0 4 d .
C24 C 0.2236(11) -0.0914(12) 0.6693(10) 0.033(4) Uani 1.0 4 d .
H2 H 0.7815 0.1616 0.8796 0.0318 Uiso 1.0 4 calc R
H3 H 0.8306 0.1834 0.7365 0.0373 Uiso 1.0 4 calc R
H7 H 0.5115 -0.2149 0.5167 0.0316 Uiso 1.0 4 calc R
H8 H 0.4352 -0.2259 0.6431 0.0322 Uiso 1.0 4 calc R
H11A H 0.7378 0.0999 0.5244 0.0359 Uiso 1.0 4 calc R
H11B H 0.8401 0.0185 0.5857 0.0359 Uiso 1.0 4 calc R
H12A H 0.6240 -0.0369 0.4489 0.0303 Uiso 1.0 4 calc R
H12B H 0.7256 -0.1181 0.5108 0.0303 Uiso 1.0 4 calc R
H14 H 0.7529 0.2250 1.1067 0.0391 Uiso 1.0 4 calc R
H15 H 0.9377 0.2876 1.2169 0.0360 Uiso 1.0 4 calc R
H16 H 1.1049 0.2016 1.2243 0.0385 Uiso 1.0 4 calc R
H17 H 1.0955 0.0446 1.1448 0.0432 Uiso 1.0 4 calc R
H18 H 0.9181 -0.0232 1.0310 0.0374 Uiso 1.0 4 calc R
H20 H 0.3670 0.0900 0.8308 0.0317 Uiso 1.0 4 calc R
H21 H 0.1917 0.1800 0.7568 0.0328 Uiso 1.0 4 calc R
H22 H 0.0377 0.1027 0.6209 0.0343 Uiso 1.0 4 calc R
H23 H 0.0612 -0.0682 0.5698 0.0336 Uiso 1.0 4 calc R
H24 H 0.2303 -0.1615 0.6481 0.0398 Uiso 1.0 4 calc R

loop_
_atom_site_aniso_label
_atom_site_aniso_U_11
_atom_site_aniso_U_22
_atom_site_aniso_U_33
_atom_site_aniso_U_12
_atom_site_aniso_U_13
_atom_site_aniso_U_23
Te1 0.0236(4) 0.0196(4) 0.0165(4) -0.0004(3) 0.0049(3) 0.0004(3)
Br1 0.0296(6) 0.0234(7) 0.0238(6) 0.0048(5) 0.0042(5) -0.0020(5)
Br2 0.0351(7) 0.0208(6) 0.0272(6) 0.0029(5) 0.0050(6) 0.0020(5)
S1 0.0283(14) 0.0204(15) 0.0190(14) -0.0033(12) 0.0086(12) 0.0018(12)
C1 0.025(6) 0.021(6) 0.018(6) -0.001(5) 0.007(5) 0.001(5)
C2 0.025(6) 0.027(7) 0.023(6) 0.000(6) 0.005(5) -0.001(6)
C3 0.034(7) 0.028(7) 0.033(7) 0.002(6) 0.014(6) 0.003(6)
C4 0.028(6) 0.028(7) 0.030(7) 0.002(6) 0.010(5) 0.004(6)
C5 0.025(6) 0.023(7) 0.028(6) 0.002(5) 0.007(5) 0.000(6)
C6 0.0186(10) 0.0205(10) 0.0155(11) 0.0084(8) 0.0015(7) 0.0059(8)
C7 0.027(6) 0.029(7) 0.026(6) 0.000(6) 0.014(5) 0.004(6)
C8 0.029(6) 0.025(7) 0.027(6) 0.001(6) 0.012(5) 0.004(6)
C9 0.025(6) 0.023(6) 0.023(6) 0.005(5) 0.009(5) -0.002(5)
C10 0.023(6) 0.017(6) 0.022(6) 0.005(5) 0.005(5) 0.001(5)
C11 0.031(6) 0.030(7) 0.027(7) -0.001(6) 0.009(6) -0.001(6)
C12 0.022(6) 0.024(6) 0.025(6) 0.000(5) 0.004(5) -0.002(6)
C13 0.0149(10) 0.0151(10) 0.0124(11) -0.0057(8) -0.0004(7) 0.0041(8)
C14 0.033(7) 0.035(8) 0.028(7) -0.000(6) 0.009(6) -0.002(6)
C15 0.035(7) 0.029(7) 0.024(6) -0.000(6) 0.010(6) -0.001(6)
C16 0.029(7) 0.032(7) 0.033(7) -0.005(6) 0.010(6) -0.002(6)
C17 0.037(7) 0.034(8) 0.033(7) 0.008(6) 0.010(6) -0.005(6)
C18 0.028(6) 0.027(7) 0.032(7) -0.005(6) 0.005(6) -0.003(6)
C19 0.022(5) 0.016(6) 0.016(5) 0.001(5) 0.010(5) 0.005(5)
C20 0.023(6) 0.030(7) 0.027(6) -0.008(6) 0.010(5) -0.003(6)
C21 0.027(6) 0.025(7) 0.027(7) 0.003(5) 0.007(6) -0.002(6)
C22 0.029(6) 0.027(7) 0.026(7) -0.000(6) 0.006(6) 0.002(6)
C23 0.030(6) 0.024(7) 0.025(6) -0.005(6) 0.006(5) -0.002(6)
C24 0.039(7) 0.033(8) 0.029(7) -0.002(6) 0.014(6) -0.002(6)

loop_
_atom_type_symbol
_atom_type_description
_atom_type_scat_dispersion_real
_atom_type_scat_dispersion_imag
_atom_type_scat_source
C C 0.0033 0.0016
;
International Tables for Crystallography
(1992, Vol. C, Tables 4.2.6.8 and 6.1.1.4)
;
H H 0.0000 0.0000
;
International Tables for Crystallography
(1992, Vol. C, Table 6.1.1.4)
;
Br Br -0.2901 2.4595
;
International Tables for Crystallography
(1992, Vol. C, Tables 4.2.6.8 and 6.1.1.4)
;
S S 0.1246 0.1234
;
International Tables for Crystallography
(1992, Vol. C, Tables 4.2.6.8 and 6.1.1.4)
;
Te Te -0.5308 1.6751
;
International Tables for Crystallography
(1992, Vol. C, Tables 4.2.6.8 and 6.1.1.4)
;

loop_
_geom_angle_atom_site_label_1
_geom_angle_atom_site_label_2
_geom_angle_atom_site_label_3
_geom_angle
_geom_angle_publ_flag
Br1 Te1 Br2 175.49(5) yes
Br1 Te1 C1 88.6(4) yes
Br1 Te1 C13 89.8(3) yes
Br2 Te1 C1 87.3(4) yes
Br2 Te1 C13 92.6(3) yes
C1 Te1 C13 97.3(5) yes
C9 S1 C19 102.4(6) yes
Te1 C1 C2 114.9(9) yes
Te1 C1 C10 121.8(10) yes
C2 C1 C10 122.8(13) yes
C1 C2 C3 123.0(12) yes
C2 C3 C4 115.0(13) yes
C3 C4 C5 122.2(15) yes
C3 C4 C11 129.1(13) yes
C5 C4 C11 108.7(12) yes
C4 C5 C6 113.1(14) yes
C4 C5 C10 124.0(12) yes
C6 C5 C10 122.8(12) yes
C5 C6 C7 121.1(13) yes
C5 C6 C12 108.8(11) yes
C7 C6 C12 130.0(11) yes
C6 C7 C8 116.0(12) yes
C7 C8 C9 122.4(12) yes
S1 C9 C8 115.8(10) yes
S1 C9 C10 121.7(10) yes
C8 C9 C10 122.5(14) yes
C1 C10 C5 112.7(11) yes
C1 C10 C9 132.2(14) yes
C5 C10 C9 115.1(11) yes
C4 C11 C12 103.1(12) yes
C6 C12 C11 106.2(11) yes
Te1 C13 C14 118.2(9) yes
Te1 C13 C18 119.8(8) yes
C14 C13 C18 122.0(10) yes
C13 C14 C15 117.3(13) yes
C14 C15 C16 120.5(13) yes
C15 C16 C17 121.1(12) yes
C16 C17 C18 122.3(14) yes
C13 C18 C17 116.6(13) yes
S1 C19 C20 119.6(8) yes
S1 C19 C24 121.4(10) yes
C20 C19 C24 118.9(10) yes
C19 C20 C21 120.6(10) yes
C20 C21 C22 120.3(12) yes
C21 C22 C23 118.2(11) yes
C22 C23 C24 122.0(11) yes
C19 C24 C23 120.0(13) yes
C1 C2 H2 118.498 no
C3 C2 H2 118.489 no
C2 C3 H3 122.524 no
C4 C3 H3 122.517 no
C6 C7 H7 122.015 no
C8 C7 H7 122.016 no
C7 C8 H8 118.812 no
C9 C8 H8 118.816 no
C4 C11 H11A 111.149 no
C4 C11 H11B 111.144 no
C12 C11 H11A 111.144 no
C12 C11 H11B 111.143 no
H11A C11 H11B 109.089 no
C6 C12 H12A 110.494 no
C6 C12 H12B 110.500 no
C11 C12 H12A 110.498 no
C11 C12 H12B 110.494 no
H12A C12 H12B 108.668 no
C13 C14 H14 121.350 no
C15 C14 H14 121.348 no
C14 C15 H15 119.731 no
C16 C15 H15 119.735 no
C15 C16 H16 119.469 no
C17 C16 H16 119.469 no
C16 C17 H17 118.844 no
C18 C17 H17 118.844 no
C13 C18 H18 121.691 no
C17 C18 H18 121.696 no
C19 C20 H20 119.701 no
C21 C20 H20 119.704 no
C20 C21 H21 119.856 no
C22 C21 H21 119.851 no
C21 C22 H22 120.897 no
C23 C22 H22 120.897 no
C22 C23 H23 118.989 no
C24 C23 H23 118.989 no
C19 C24 H24 120.024 no
C23 C24 H24 120.020 no

loop_
_geom_bond_atom_site_label_1
_geom_bond_atom_site_label_2
_geom_bond_distance
_geom_bond_publ_flag
Te1 Br1 2.6766(17) yes
Te1 Br2 2.6850(17) yes
Te1 C1 2.161(14) yes
Te1 C13 2.176(10) yes
S1 C9 1.821(15) yes
S1 C19 1.806(11) yes
C1 C2 1.364(19) yes
C1 C10 1.438(16) yes
C2 C3 1.42(3) yes
C3 C4 1.402(18) yes
C4 C5 1.369(19) yes
C4 C11 1.54(3) yes
C5 C6 1.382(17) yes
C5 C10 1.43(3) yes
C6 C7 1.409(18) yes
C6 C12 1.49(2) yes
C7 C8 1.41(3) yes
C8 C9 1.389(18) yes
C9 C10 1.382(17) yes
C11 C12 1.532(17) yes
C13 C14 1.398(18) yes
C13 C18 1.429(18) yes
C14 C15 1.415(17) yes
C15 C16 1.38(2) yes
C16 C17 1.34(2) yes
C17 C18 1.397(17) yes
C19 C20 1.389(18) yes
C19 C24 1.406(15) yes
C20 C21 1.387(16) yes
C21 C22 1.405(16) yes
C22 C23 1.384(19) yes
C23 C24 1.366(18) yes
C2 H2 0.950 no
C3 H3 0.950 no
C7 H7 0.950 no
C8 H8 0.950 no
C11 H11A 0.990 no
C11 H11B 0.990 no
C12 H12A 0.990 no
C12 H12B 0.990 no
C14 H14 0.950 no
C15 H15 0.950 no
C16 H16 0.950 no
C17 H17 0.950 no
C18 H18 0.950 no
C20 H20 0.950 no
C21 H21 0.950 no
C22 H22 0.950 no
C23 H23 0.950 no
C24 H24 0.950 no

loop_
_geom_contact_atom_site_label_1
_geom_contact_atom_site_label_2
_geom_contact_distance
_geom_contact_publ_flag
_geom_contact_site_symmetry_2
Te1 S1 3.218(3) no .
Br1 C14 3.298(12) no .
Br2 S1 3.491(3) no .
Br2 C10 3.599(12) no .
Br2 C18 3.412(13) no .
S1 C1 3.346(13) no .
C1 C4 2.76(2) no .
C2 C5 2.735(17) no .
C2 C13 3.210(17) no .
C2 C18 3.514(17) no .
C3 C10 2.917(19) no .
C5 C8 2.740(19) no .
C6 C9 2.77(2) no .
C7 C10 2.885(17) no .
C8 C19 3.44(2) no .
C9 C24 3.544(19) no .
C13 C16 2.759(15) no .
C14 C17 2.80(2) no .
C15 C18 2.80(2) no .
C19 C22 2.803(16) no .
C20 C23 2.759(16) no .
C21 C24 2.77(2) no .
Br1 C15 3.560(13) no 4_454
C3 C17 3.587(18) no 3_757
C11 C24 3.59(3) no 3_656
C15 Br1 3.560(13) no 4_555
C17 C3 3.587(18) no 3_757
C17 C18 3.59(3) no 3_757
C18 C17 3.59(3) no 3_757
C18 C18 3.44(3) no 3_757
C24 C11 3.59(3) no 3_656
Te1 H2 2.9541 no .
Te1 H14 3.1224 no .
Te1 H18 3.1988 no .
Te1 H20 3.4026 no .
Br1 H2 3.3210 no .
Br1 H14 2.6652 no .
Br1 H20 2.8860 no .
Br2 H18 2.8071 no .
S1 H8 2.7609 no .
S1 H20 2.8523 no .
S1 H24 2.9131 no .
C1 H3 3.3064 no .
C1 H18 3.5013 no .
C2 H18 3.4336 no .
C3 H11A 2.9684 no .
C3 H11B 2.9575 no .
C4 H2 3.2415 no .
C4 H12A 3.0768 no .
C4 H12B 3.0707 no .
C5 H3 3.2887 no .
C5 H7 3.2935 no .
C5 H11A 3.0337 no .
C5 H11B 3.0164 no .
C5 H12A 3.0081 no .
C5 H12B 2.9813 no .
C6 H8 3.2499 no .
C6 H11A 3.0760 no .
C6 H11B 3.0820 no .
C7 H12A 2.9312 no .
C7 H12B 2.9107 no .
C8 H24 3.2662 no .
C9 H7 3.3099 no .
C9 H24 3.4976 no .
C10 H2 3.3034 no .
C10 H8 3.2704 no .
C11 H3 2.9107 no .
C12 H7 2.8878 no .
C13 H2 2.6161 no .
C13 H15 3.2643 no .
C13 H17 3.2670 no .
C14 H2 3.2354 no .
C14 H16 3.2834 no .
C14 H18 3.3309 no .
C15 H17 3.2221 no .
C16 H14 3.2907 no .
C16 H18 3.2560 no .
C17 H15 3.2219 no .
C18 H2 3.0338 no .
C18 H14 3.3331 no .
C18 H16 3.2495 no .
C19 H8 3.3780 no .
C19 H21 3.2657 no .
C19 H23 3.2548 no .
C20 H22 3.2821 no .
C20 H24 3.2662 no .
C21 H23 3.2519 no .
C22 H20 3.2773 no .
C22 H24 3.2587 no .
C23 H21 3.2540 no .
C24 H8 3.2874 no .
C24 H20 3.2669 no .
C24 H22 3.2617 no .
H2 H3 2.3870 no .
H2 H14 3.5251 no .
H2 H18 3.2017 no .
H3 H11A 3.0150 no .
H3 H11B 3.0458 no .
H7 H8 2.3677 no .
H7 H12A 3.0065 no .
H7 H12B 2.9754 no .
H8 H24 2.7170 no .
H11A H12A 2.2361 no .
H11A H12B 2.7579 no .
H11B H12A 2.7537 no .
H11B H12B 2.2360 no .
H14 H15 2.3805 no .
H15 H16 2.3222 no .
H16 H17 2.2692 no .
H17 H18 2.3551 no .
H20 H21 2.3311 no .
H21 H22 2.3658 no .
H22 H23 2.3327 no .
H23 H24 2.3022 no .
Te1 H20 3.3558 no 3_657
Br1 H12B 3.1818 no 2_656
Br1 H15 3.0025 no 4_454
Br1 H16 3.5060 no 4_454
Br1 H22 3.4739 no 4_555
Br1 H23 2.9826 no 2_556
Br2 H3 3.4523 no 2_646
Br2 H8 3.0334 no 4_545
Br2 H11A 2.9600 no 2_646
Br2 H20 3.5717 no 3_657
Br2 H21 3.5669 no 3_657
Br2 H24 3.2727 no 4_545
S1 H14 3.4454 no 3_657
S1 H21 3.0570 no 2_546
C1 H15 3.4193 no 4_454
C1 H16 3.4796 no 4_454
C1 H17 3.0512 no 3_757
C2 H16 2.9083 no 4_454
C2 H17 2.7518 no 3_757
C3 H16 3.0051 no 4_454
C3 H17 2.8289 no 3_757
C4 H17 3.0519 no 3_757
C5 H12A 3.2944 no 3_656
C5 H17 3.2961 no 3_757
C6 H2 3.4107 no 2_646
C6 H12A 3.2438 no 3_656
C7 H2 3.0369 no 2_646
C7 H3 3.2381 no 2_646
C7 H11A 3.2596 no 3_656
C7 H12A 3.1920 no 3_656
C8 H3 2.8643 no 2_646
C8 H11A 3.1172 no 3_656
C8 H12A 3.0760 no 3_656
C9 H3 3.1609 no 2_646
C9 H12A 3.0901 no 3_656
C10 H12A 3.2718 no 3_656
C10 H17 3.4107 no 3_757
C11 H22 3.3937 no 1_655
C11 H23 3.5714 no 3_656
C11 H24 3.5523 no 3_656
C12 H14 3.5546 no 2_646
C14 H7 3.5251 no 2_656
C14 H12B 2.9549 no 2_656
C14 H21 3.5042 no 4_555
C15 H7 3.2375 no 2_656
C15 H12A 3.4381 no 2_656
C15 H12B 3.3233 no 2_656
C15 H20 3.5114 no 4_555
C16 H7 3.0831 no 2_656
C17 H7 3.2862 no 2_656
C17 H18 2.8377 no 3_757
C18 H7 3.5589 no 2_656
C18 H17 3.1897 no 3_757
C18 H18 2.8995 no 3_757
C19 H12A 3.3555 no 3_656
C19 H14 3.4339 no 3_657
C19 H21 3.4765 no 2_546
C20 H14 3.5884 no 4_454
C20 H15 2.9259 no 4_454
C21 H8 3.5505 no 2_556
C21 H14 2.9937 no 4_454
C21 H15 3.3238 no 4_454
C21 H24 3.2771 no 2_556
C22 H11B 3.1683 no 1_455
C22 H14 3.4169 no 4_454
C22 H23 3.1018 no 3_556
C23 H11A 3.3359 no 3_656
C23 H11B 3.4370 no 1_455
C23 H11B 3.2372 no 3_656
C23 H22 3.4264 no 3_556
C23 H23 3.1426 no 3_556
C24 H11A 3.0175 no 3_656
C24 H11B 3.5733 no 3_656
C24 H12A 3.4181 no 3_656
C24 H14 3.5563 no 3_657
C24 H21 3.1156 no 2_546
H2 C6 3.4107 no 2_656
H2 C7 3.0369 no 2_656
H2 H7 2.8962 no 2_656
H2 H12B 3.2166 no 2_656
H2 H16 3.0115 no 4_454
H2 H17 3.1110 no 3_757
H3 Br2 3.4523 no 2_656
H3 C7 3.2381 no 2_656
H3 C8 2.8643 no 2_656
H3 C9 3.1609 no 2_656
H3 H7 3.5795 no 2_656
H3 H8 2.9990 no 2_656
H3 H16 3.1195 no 4_454
H3 H17 3.2926 no 3_757
H7 C14 3.5251 no 2_646
H7 C15 3.2375 no 2_646
H7 C16 3.0831 no 2_646
H7 C17 3.2862 no 2_646
H7 C18 3.5589 no 2_646
H7 H2 2.8962 no 2_646
H7 H3 3.5795 no 2_646
H7 H11A 3.2813 no 3_656
H7 H16 3.3805 no 2_646
H7 H18 3.5378 no 4_444
H8 Br2 3.0334 no 4_444
H8 C21 3.5505 no 2_546
H8 H3 2.9990 no 2_646
H8 H11A 3.0038 no 3_656
H8 H12A 3.5422 no 3_656
H8 H18 3.5239 no 4_444
H8 H21 2.7915 no 2_546
H11A Br2 2.9600 no 2_656
H11A C7 3.2596 no 3_656
H11A C8 3.1172 no 3_656
H11A C23 3.3359 no 3_656
H11A C24 3.0175 no 3_656
H11A H7 3.2813 no 3_656
H11A H8 3.0038 no 3_656
H11A H22 3.4640 no 1_655
H11A H23 3.3134 no 3_656
H11A H24 2.7804 no 3_656
H11B C22 3.1683 no 1_655
H11B C23 3.4370 no 1_655
H11B C23 3.2372 no 3_656
H11B C24 3.5733 no 3_656
H11B H22 2.5565 no 1_655
H11B H23 3.0654 no 1_655
H11B H23 3.0166 no 3_656
H12A C5 3.2944 no 3_656
H12A C6 3.2438 no 3_656
H12A C7 3.1920 no 3_656
H12A C8 3.0760 no 3_656
H12A C9 3.0901 no 3_656
H12A C10 3.2718 no 3_656
H12A C15 3.4381 no 2_646
H12A C19 3.3555 no 3_656
H12A C24 3.4181 no 3_656
H12A H8 3.5422 no 3_656
H12A H15 3.1299 no 2_646
H12B Br1 3.1818 no 2_646
H12B C14 2.9549 no 2_646
H12B C15 3.3233 no 2_646
H12B H2 3.2166 no 2_646
H12B H14 2.6862 no 2_646
H12B H15 3.3480 no 2_646
H14 S1 3.4454 no 3_657
H14 C12 3.5546 no 2_656
H14 C19 3.4339 no 3_657
H14 C20 3.5884 no 4_555
H14 C21 2.9937 no 4_555
H14 C22 3.4169 no 4_555
H14 C24 3.5563 no 3_657
H14 H12B 2.6862 no 2_656
H14 H21 2.8273 no 4_555
H14 H22 3.5275 no 4_555
H14 H24 3.5552 no 3_657
H15 Br1 3.0025 no 4_555
H15 C1 3.4193 no 4_555
H15 C20 2.9259 no 4_555
H15 C21 3.3238 no 4_555
H15 H12A 3.1299 no 2_656
H15 H12B 3.3480 no 2_656
H15 H20 2.6448 no 4_555
H15 H21 3.3686 no 4_555
H16 Br1 3.5060 no 4_555
H16 C1 3.4796 no 4_555
H16 C2 2.9083 no 4_555
H16 C3 3.0051 no 4_555
H16 H2 3.0115 no 4_555
H16 H3 3.1195 no 4_555
H16 H7 3.3805 no 2_656
H17 C1 3.0512 no 3_757
H17 C2 2.7518 no 3_757
H17 C3 2.8289 no 3_757
H17 C4 3.0519 no 3_757
H17 C5 3.2961 no 3_757
H17 C10 3.4107 no 3_757
H17 C18 3.1897 no 3_757
H17 H2 3.1110 no 3_757
H17 H3 3.2926 no 3_757
H17 H18 2.4924 no 3_757
H18 C17 2.8377 no 3_757
H18 C18 2.8995 no 3_757
H18 H7 3.5378 no 4_545
H18 H8 3.5239 no 4_545
H18 H17 2.4924 no 3_757
H18 H18 2.5999 no 3_757
H20 Te1 3.3558 no 3_657
H20 Br2 3.5717 no 3_657
H20 C15 3.5114 no 4_454
H20 H15 2.6448 no 4_454
H20 H24 3.4185 no 2_556
H21 Br2 3.5669 no 3_657
H21 S1 3.0570 no 2_556
H21 C14 3.5042 no 4_454
H21 C19 3.4765 no 2_556
H21 C24 3.1156 no 2_556
H21 H8 2.7915 no 2_556
H21 H14 2.8273 no 4_454
H21 H15 3.3686 no 4_454
H21 H24 2.4089 no 2_556
H22 Br1 3.4739 no 4_454
H22 C11 3.3937 no 1_455
H22 C23 3.4264 no 3_556
H22 H11A 3.4640 no 1_455
H22 H11B 2.5565 no 1_455
H22 H14 3.5275 no 4_454
H22 H23 2.5833 no 3_556
H23 Br1 2.9826 no 2_546
H23 C11 3.5714 no 3_656
H23 C22 3.1018 no 3_556
H23 C23 3.1426 no 3_556
H23 H11A 3.3134 no 3_656
H23 H11B 3.0654 no 1_455
H23 H11B 3.0166 no 3_656
H23 H22 2.5833 no 3_556
H23 H23 2.6426 no 3_556
H24 Br2 3.2727 no 4_444
H24 C11 3.5523 no 3_656
H24 C21 3.2771 no 2_546
H24 H11A 2.7804 no 3_656
H24 H14 3.5552 no 3_657
H24 H20 3.4185 no 2_546
H24 H21 2.4089 no 2_546

loop_
_geom_torsion_atom_site_label_1
_geom_torsion_atom_site_label_2
_geom_torsion_atom_site_label_3
_geom_torsion_atom_site_label_4
_geom_torsion
_geom_torsion_publ_flag
Br1 Te1 C1 C2 67.8(7) no
Br1 Te1 C1 C10 -120.6(8) no
Br1 Te1 C13 C14 28.3(7) no
Br1 Te1 C13 C18 -153.5(8) no
Br2 Te1 C1 C2 -114.1(7) no
Br2 Te1 C1 C10 57.5(7) no
Br2 Te1 C13 C14 -155.5(7) no
Br2 Te1 C13 C18 22.7(8) no
C1 Te1 C13 C14 116.9(8) no
C1 Te1 C13 C18 -64.9(8) no
C13 Te1 C1 C2 -21.9(8) no
C13 Te1 C1 C10 149.7(8) no
C9 S1 C19 C20 -102.3(10) no
C9 S1 C19 C24 81.4(10) no
C19 S1 C9 C8 -80.3(8) no
C19 S1 C9 C10 97.6(8) no
Te1 C1 C2 C3 172.5(7) no
Te1 C1 C10 C5 -166.7(6) no
Te1 C1 C10 C9 11.4(17) no
C2 C1 C10 C5 4.3(15) no
C2 C1 C10 C9 -177.6(11) no
C10 C1 C2 C3 1.0(18) no
C1 C2 C3 C4 -5.2(17) no
C2 C3 C4 C5 4.0(17) no
C2 C3 C4 C11 -173.2(10) no
C3 C4 C5 C6 179.3(10) no
C3 C4 C5 C10 1.5(18) no
C3 C4 C11 C12 179.0(11) no
C5 C4 C11 C12 1.4(12) no
C11 C4 C5 C6 -3.0(13) no
C11 C4 C5 C10 179.2(9) no
C4 C5 C6 C7 179.6(9) no
C4 C5 C6 C12 3.3(13) no
C4 C5 C10 C1 -5.6(16) no
C4 C5 C10 C9 176.0(10) no
C6 C5 C10 C1 176.9(10) no
C6 C5 C10 C9 -1.5(16) no
C10 C5 C6 C7 -2.6(16) no
C10 C5 C6 C12 -178.9(9) no
C5 C6 C7 C8 3.9(15) no
C5 C6 C12 C11 -2.2(11) no
C7 C6 C12 C11 -178.0(10) no
C12 C6 C7 C8 179.2(10) no
C6 C7 C8 C9 -1.1(16) no
C7 C8 C9 S1 174.7(9) no
C7 C8 C9 C10 -3.2(17) no
S1 C9 C10 C1 8.5(17) no
S1 C9 C10 C5 -173.4(7) no
C8 C9 C10 C1 -173.7(10) no
C8 C9 C10 C5 4.4(16) no
C4 C11 C12 C6 0.5(11) no
Te1 C13 C14 C15 176.8(8) no
Te1 C13 C18 C17 -176.1(8) no
C14 C13 C18 C17 2.0(19) no
C18 C13 C14 C15 -1.4(19) no
C13 C14 C15 C16 2(2) no
C14 C15 C16 C17 -4(3) no
C15 C16 C17 C18 5(3) no
C16 C17 C18 C13 -4(3) no
S1 C19 C20 C21 -175.7(9) no
S1 C19 C24 C23 177.5(10) no
C20 C19 C24 C23 1(2) no
C24 C19 C20 C21 1(2) no
C19 C20 C21 C22 -2(2) no
C20 C21 C22 C23 2(2) no
C21 C22 C23 C24 -0(3) no
C22 C23 C24 C19 -1(3) no
